data_4085669
loop_
_publ_author_name
'Kameo, Hajime'
'Kawamoto, Tatsuya'
'Bourissou, Didier'
'Sakaki, Shigeyoshi'
'Nakazawa, Hiroshi'

_publ_section_title
;
 Evaluation of the \s-Donation from Group 11 Metals (Cu, Ag, Au) to
 Silane, Germane, and Stannane Based on the Experimental/Theoretical
 Systematic Approach
;
_journal_issue 8
_journal_name_full Organometallics
_journal_page_first 1440
_journal_paper_doi 10.1021/om501159v
_journal_volume 34
_journal_year 2015
_chemical_formula_moiety 'C54 H42 Au Cl F P3 Si, 2.5(C6 H6)'
_chemical_formula_sum 'C69 H57 Au Cl F P3 Si'
_chemical_formula_weight 1258.56
_space_group_IT_number 2
_symmetry_cell_setting triclinic
_symmetry_Int_Tables_number 2
_symmetry_space_group_name_Hall '-P 1'
_symmetry_space_group_name_H-M 'P -1'
_cell_angle_alpha 65.119(10)
_cell_angle_beta 64.757(11)
_cell_angle_gamma 76.911(13)
_cell_formula_units_Z 2
_cell_length_a 12.696(3)
_cell_length_b 16.721(4)
_cell_length_c 16.950(4)
_cell_measurement_reflns_used 9002
_cell_measurement_temperature 200(2)
_cell_measurement_theta_max 28.6986
_cell_measurement_theta_min 4.0350
_cell_volume 2947.8(13)
_computing_cell_refinement CrystalClear
_computing_data_collection 'CrystalClear (Rigaku, 2001)'
_computing_molecular_graphics 'Ortep-3 for Windows (Farrugia, 1997)'
_computing_publication_material SHELXL97
_computing_structure_refinement 'SHELXL-97 (Sheldrick, 1997)'
_computing_structure_solution 'SHELXS-97 (Sheldrick, 1990)'
_diffrn_ambient_temperature 200(2)
_diffrn_detector_area_resol_mean 7.32
_diffrn_measured_fraction_theta_full 0.991
_diffrn_measured_fraction_theta_max 0.991
_diffrn_measurement_details
;
scan:
    Number of images: 600
               Slice: -80.0000 - 100.000
         Image width: 0.3000
            Exp time: 15.0000
       Rotation axis: Phi
               Omega: 0.0000
                 Chi: 0.0000
                 Phi: 0.0000
                 XTD: 45.1623
              2theta: 19.8005
scan:
    Number of images: 160
               Slice: -20.0000 - 28.0000
         Image width: 0.3000
            Exp time: 15.0000
       Rotation axis: Omega
               Omega: 0.0000
                 Chi: 90.0000
                 Phi: 0.0000
                 XTD: 45.1623
              2theta: 19.8005
scan:
    Number of images: 160
               Slice: -20.0000 - 28.0000
         Image width: 0.3000
            Exp time: 15.0000
       Rotation axis: Omega
               Omega: 0.0000
                 Chi: 90.0000
                 Phi: 90.0000
                 XTD: 45.1623
              2theta: 19.8005
scan:
    Number of images: 160
               Slice: -20.0000 - 28.0000
         Image width: 0.3000
            Exp time: 15.0000
       Rotation axis: Omega
               Omega: 0.0000
                 Chi: 90.0000
                 Phi: 180.0000
                 XTD: 45.1623
              2theta: 19.8005
scan:
    Number of images: 160
               Slice: -20.0000 - 28.0000
         Image width: 0.3000
            Exp time: 15.0000
       Rotation axis: Omega
               Omega: 0.0000
                 Chi: 90.0000
                 Phi: 270.0000
                 XTD: 45.1623
              2theta: 19.8005
scan:
    Number of images: 160
               Slice: -20.0000 - 28.0000
         Image width: 0.3000
            Exp time: 15.0000
       Rotation axis: Omega
               Omega: 0.0000
                 Chi: 45.0000
                 Phi: 0.0000
                 XTD: 45.1623
              2theta: 19.8005
scan:
    Number of images: 160
               Slice: -20.0000 - 28.0000
         Image width: 0.3000
            Exp time: 15.0000
       Rotation axis: Omega
               Omega: 0.0000
                 Chi: 45.0000
                 Phi: 90.0000
                 XTD: 45.1623
              2theta: 19.8005
scan:
    Number of images: 160
               Slice: -20.0000 - 28.0000
         Image width: 0.3000
            Exp time: 15.0000
       Rotation axis: Omega
               Omega: 0.0000
                 Chi: 45.0000
                 Phi: 180.0000
                 XTD: 45.1623
              2theta: 19.8005
scan:
    Number of images: 160
               Slice: -20.0000 - 28.0000
         Image width: 0.3000
            Exp time: 15.0000
       Rotation axis: Omega
               Omega: 0.0000
                 Chi: 45.0000
                 Phi: 270.0000
                 XTD: 45.1623
              2theta: 19.8005

;
_diffrn_measurement_device 'Mercury CCD (2x2 bin mode)'
_diffrn_measurement_device_details 'AFC7: Eulerian 3-circle'
_diffrn_measurement_device_type 'Rigaku/MSC Mercury CCD'
_diffrn_measurement_method '\w or \f'
_diffrn_radiation_detector CCD
_diffrn_radiation_monochromator 'Graphite Monochromator'
_diffrn_radiation_source 'Rotating Anode'
_diffrn_radiation_type MoK\a
_diffrn_radiation_wavelength 0.71070
_diffrn_reflns_av_R_equivalents 0.0655
_diffrn_reflns_av_sigmaI/netI 0.0755
_diffrn_reflns_limit_h_max 17
_diffrn_reflns_limit_h_min -10
_diffrn_reflns_limit_k_max 22
_diffrn_reflns_limit_k_min -21
_diffrn_reflns_limit_l_max 22
_diffrn_reflns_limit_l_min -18
_diffrn_reflns_number 39095
_diffrn_reflns_reduction_process 'Lp corrections applied'
_diffrn_reflns_theta_full 28.70
_diffrn_reflns_theta_max 28.70
_diffrn_reflns_theta_min 4.04
_diffrn_source_current 280.0000
_diffrn_source_power 16.8000
_diffrn_source_voltage 60.0000
_exptl_absorpt_coefficient_mu 2.687
_exptl_absorpt_correction_T_max 0.9482
_exptl_absorpt_correction_T_min 0.7215
_exptl_absorpt_correction_type multi-scan
_exptl_absorpt_process_details '(Jacobson, 1998)'
_exptl_crystal_colour Colorless
_exptl_crystal_density_diffrn 1.418
_exptl_crystal_density_method 'not measured'
_exptl_crystal_description Platelet
_exptl_crystal_F_000 1270
_exptl_crystal_preparation 'mounted on the CryoLoop with Palaton oil and placed in N2 stream at 200(2) K'
_exptl_crystal_size_max 0.13
_exptl_crystal_size_mid 0.10
_exptl_crystal_size_min 0.02
_refine_diff_density_max 3.751
_refine_diff_density_min -2.157
_refine_diff_density_rms 0.166
_refine_ls_extinction_method none
_refine_ls_goodness_of_fit_ref 1.184
_refine_ls_hydrogen_treatment constr
_refine_ls_matrix_type full
_refine_ls_number_parameters 661
_refine_ls_number_reflns 15093
_refine_ls_number_restraints 0
_refine_ls_restrained_S_all 1.184
_refine_ls_R_factor_all 0.0874
_refine_ls_R_factor_gt 0.0750
_refine_ls_shift/su_max 0.001
_refine_ls_shift/su_mean 0.000
_refine_ls_structure_factor_coef Fsqd
_refine_ls_weighting_details 'calc w=1/[\s^2^(Fo^2^)+(0.0249P)^2^+20.9608P] where P=(Fo^2^+2Fc^2^)/3'
_refine_ls_weighting_scheme calc
_refine_ls_wR_factor_gt 0.1402
_refine_ls_wR_factor_ref 0.1457
_reflns_number_gt 13588
_reflns_number_total 15093
_reflns_threshold_expression >2sigma(I)
_cod_data_source_file om501159v_si_001.cif
_cod_data_source_block 6
_cod_depositor_comments
;
The following automatic conversions were performed:

'_exptl_absorpt_correction_type' value 'Multi-scan' changed to
'multi-scan' according to
/usr/data/users/saulius/crontab/automatic-downloads/rss-feeds/ACS/lib/dictionaries/cif_core.dic
dictionary named 'cif_core.dic' version 2.4.2 from 2011-04-26.

Automatic conversion script
Id: cif_fix_values 3143 2015-03-26 13:38:13Z robertas 

 Adding full bibliography for 4085667--4085675.cif.
;
_cod_original_cell_volume 2947.7(12)
_cod_original_sg_symbol_H-M P-1
_cod_database_code 4085669

loop_
_symmetry_equiv_pos_as_xyz
'x, y, z'
'-x, -y, -z'

loop_
_atom_site_label
_atom_site_type_symbol
_atom_site_fract_x
_atom_site_fract_y
_atom_site_fract_z
_atom_site_U_iso_or_equiv
_atom_site_adp_type
_atom_site_occupancy
_atom_site_symmetry_multiplicity
_atom_site_calc_flag
_atom_site_refinement_flags
Au1 Au 0.36386(2) 0.381904(17) 0.339691(18) 0.02111(7) Uani 1 1 d .
Cl1 Cl 0.40359(14) 0.53878(12) 0.31656(14) 0.0346(4) Uani 1 1 d .
Si1 Si 0.31668(15) 0.18305(12) 0.38419(13) 0.0234(4) Uani 1 1 d .
F1 F 0.2904(4) 0.0842(3) 0.4034(3) 0.0346(9) Uani 1 1 d .
P1 P 0.55476(13) 0.31367(11) 0.30778(11) 0.0204(3) Uani 1 1 d .
C1 C 0.4627(5) 0.1901(4) 0.2834(5) 0.0236(12) Uani 1 1 d .
C2 C 0.4727(6) 0.1399(5) 0.2317(5) 0.0304(14) Uani 1 1 d .
H2A H 0.4063 0.1115 0.2463 0.036 Uiso 1 1 calc R
C3 C 0.5751(7) 0.1302(5) 0.1605(5) 0.0376(17) Uani 1 1 d .
H3A H 0.5779 0.0970 0.1258 0.045 Uiso 1 1 calc R
C4 C 0.6735(7) 0.1689(6) 0.1399(6) 0.0438(19) Uani 1 1 d .
H4A H 0.7451 0.1602 0.0929 0.053 Uiso 1 1 calc R
C5 C 0.6676(6) 0.2201(5) 0.1878(5) 0.0355(16) Uani 1 1 d .
H5A H 0.7351 0.2475 0.1727 0.043 Uiso 1 1 calc R
C6 C 0.5630(5) 0.2320(4) 0.2586(5) 0.0248(13) Uani 1 1 d .
C7 C 0.6030(5) 0.2577(4) 0.4056(4) 0.0220(12) Uani 1 1 d .
C8 C 0.6272(6) 0.1682(5) 0.4426(6) 0.0346(16) Uani 1 1 d .
H8A H 0.6241 0.1309 0.4142 0.042 Uiso 1 1 calc R
C9 C 0.6564(7) 0.1323(5) 0.5220(6) 0.044(2) Uani 1 1 d .
H9A H 0.6726 0.0705 0.5475 0.053 Uiso 1 1 calc R
C10 C 0.6618(7) 0.1860(6) 0.5640(6) 0.044(2) Uani 1 1 d .
H10A H 0.6805 0.1610 0.6186 0.052 Uiso 1 1 calc R
C11 C 0.6401(6) 0.2752(6) 0.5262(6) 0.0398(18) Uani 1 1 d .
H11A H 0.6444 0.3123 0.5544 0.048 Uiso 1 1 calc R
C12 C 0.6120(5) 0.3116(5) 0.4473(5) 0.0288(14) Uani 1 1 d .
H12A H 0.5986 0.3737 0.4209 0.035 Uiso 1 1 calc R
C13 C 0.6756(5) 0.3853(5) 0.2225(5) 0.0253(13) Uani 1 1 d .
C14 C 0.7912(5) 0.3582(5) 0.2164(5) 0.0300(15) Uani 1 1 d .
H14A H 0.8081 0.3008 0.2557 0.036 Uiso 1 1 calc R
C15 C 0.8800(6) 0.4142(6) 0.1538(5) 0.0369(17) Uani 1 1 d .
H15A H 0.9579 0.3950 0.1496 0.044 Uiso 1 1 calc R
C16 C 0.8560(6) 0.4981(5) 0.0972(5) 0.0356(17) Uani 1 1 d .
H16A H 0.9175 0.5367 0.0549 0.043 Uiso 1 1 calc R
C17 C 0.7438(6) 0.5262(5) 0.1014(5) 0.0353(16) Uani 1 1 d .
H17A H 0.7280 0.5839 0.0619 0.042 Uiso 1 1 calc R
C18 C 0.6522(5) 0.4693(5) 0.1646(4) 0.0250(13) Uani 1 1 d .
H18A H 0.5747 0.4884 0.1675 0.030 Uiso 1 1 calc R
P2 P 0.27632(13) 0.39777(11) 0.23541(11) 0.0207(3) Uani 1 1 d .
C19 C 0.1756(5) 0.2411(4) 0.3680(5) 0.0254(13) Uani 1 1 d .
C20 C 0.0817(6) 0.1872(5) 0.4252(6) 0.0380(17) Uani 1 1 d .
H20A H 0.0947 0.1282 0.4636 0.046 Uiso 1 1 calc R
C21 C -0.0307(7) 0.2175(6) 0.4276(6) 0.044(2) Uani 1 1 d .
H21A H -0.0938 0.1801 0.4686 0.053 Uiso 1 1 calc R
C22 C -0.0501(6) 0.3026(6) 0.3697(6) 0.0399(18) Uani 1 1 d .
H22A H -0.1267 0.3240 0.3715 0.048 Uiso 1 1 calc R
C23 C 0.0425(6) 0.3562(5) 0.3093(5) 0.0315(15) Uani 1 1 d .
H23A H 0.0294 0.4139 0.2683 0.038 Uiso 1 1 calc R
C24 C 0.1557(5) 0.3262(5) 0.3081(5) 0.0254(13) Uani 1 1 d .
C25 C 0.3551(5) 0.3594(4) 0.1381(4) 0.0236(12) Uani 1 1 d .
C26 C 0.3074(6) 0.3030(5) 0.1214(5) 0.0341(16) Uani 1 1 d .
H26A H 0.2321 0.2821 0.1626 0.041 Uiso 1 1 calc R
C27 C 0.3705(7) 0.2776(5) 0.0443(6) 0.0400(18) Uani 1 1 d .
H27A H 0.3378 0.2397 0.0329 0.048 Uiso 1 1 calc R
C28 C 0.4800(8) 0.3074(6) -0.0150(6) 0.047(2) Uani 1 1 d .
H28A H 0.5225 0.2902 -0.0675 0.057 Uiso 1 1 calc R
C29 C 0.5286(7) 0.3624(6) 0.0014(6) 0.046(2) Uani 1 1 d .
H29A H 0.6041 0.3830 -0.0400 0.055 Uiso 1 1 calc R
C30 C 0.4667(6) 0.3873(5) 0.0783(5) 0.0347(16) Uani 1 1 d .
H30A H 0.5010 0.4239 0.0902 0.042 Uiso 1 1 calc R
C31 C 0.2141(5) 0.5066(4) 0.1804(4) 0.0225(12) Uani 1 1 d .
C32 C 0.1883(6) 0.5259(5) 0.1012(5) 0.0306(14) Uani 1 1 d .
H32A H 0.2019 0.4818 0.0759 0.037 Uiso 1 1 calc R
C33 C 0.1430(7) 0.6093(5) 0.0599(6) 0.0388(17) Uani 1 1 d .
H33A H 0.1265 0.6226 0.0058 0.047 Uiso 1 1 calc R
C34 C 0.1219(6) 0.6733(5) 0.0975(6) 0.0379(17) Uani 1 1 d .
H34A H 0.0902 0.7303 0.0696 0.045 Uiso 1 1 calc R
C35 C 0.1469(6) 0.6543(5) 0.1754(6) 0.0366(16) Uani 1 1 d .
H35A H 0.1323 0.6984 0.2010 0.044 Uiso 1 1 calc R
C36 C 0.1933(6) 0.5712(5) 0.2168(5) 0.0267(13) Uani 1 1 d .
H36A H 0.2108 0.5588 0.2702 0.032 Uiso 1 1 calc R
P3 P 0.24149(13) 0.32751(11) 0.50192(11) 0.0202(3) Uani 1 1 d .
C37 C 0.3270(5) 0.1584(4) 0.5003(5) 0.0250(13) Uani 1 1 d .
C38 C 0.3666(6) 0.0717(5) 0.5412(5) 0.0312(15) Uani 1 1 d .
H38A H 0.3844 0.0319 0.5099 0.037 Uiso 1 1 calc R
C39 C 0.3810(7) 0.0415(5) 0.6264(6) 0.0395(18) Uani 1 1 d .
H39A H 0.4076 -0.0179 0.6525 0.047 Uiso 1 1 calc R
C40 C 0.3561(7) 0.0987(5) 0.6726(6) 0.0397(18) Uani 1 1 d .
H40A H 0.3681 0.0793 0.7296 0.048 Uiso 1 1 calc R
C41 C 0.3137(6) 0.1844(5) 0.6355(5) 0.0325(15) Uani 1 1 d .
H41A H 0.2944 0.2228 0.6686 0.039 Uiso 1 1 calc R
C42 C 0.2989(5) 0.2153(4) 0.5503(4) 0.0229(12) Uani 1 1 d .
C43 C 0.0848(5) 0.3149(4) 0.5439(4) 0.0228(12) Uani 1 1 d .
C44 C 0.0169(6) 0.3862(5) 0.5080(5) 0.0291(14) Uani 1 1 d .
H44A H 0.0529 0.4371 0.4569 0.035 Uiso 1 1 calc R
C45 C -0.1037(6) 0.3837(6) 0.5463(6) 0.0384(18) Uani 1 1 d .
H45A H -0.1503 0.4336 0.5229 0.046 Uiso 1 1 calc R
C46 C -0.1557(6) 0.3086(6) 0.6183(6) 0.0412(19) Uani 1 1 d .
H46A H -0.2382 0.3069 0.6448 0.049 Uiso 1 1 calc R
C47 C -0.0881(6) 0.2362(6) 0.6517(6) 0.0403(18) Uani 1 1 d .
H47A H -0.1242 0.1841 0.7004 0.048 Uiso 1 1 calc R
C48 C 0.0319(6) 0.2386(5) 0.6152(5) 0.0327(15) Uani 1 1 d .
H48A H 0.0781 0.1883 0.6387 0.039 Uiso 1 1 calc R
C49 C 0.2441(5) 0.3814(4) 0.5747(5) 0.0232(12) Uani 1 1 d .
C50 C 0.1483(6) 0.3910(5) 0.6514(5) 0.0322(15) Uani 1 1 d .
H50A H 0.0753 0.3709 0.6667 0.039 Uiso 1 1 calc R
C51 C 0.1584(7) 0.4297(6) 0.7058(6) 0.0415(19) Uani 1 1 d .
H51A H 0.0920 0.4372 0.7572 0.050 Uiso 1 1 calc R
C52 C 0.2651(7) 0.4574(6) 0.6851(5) 0.0413(19) Uani 1 1 d .
H52A H 0.2724 0.4824 0.7235 0.050 Uiso 1 1 calc R
C53 C 0.3605(6) 0.4489(6) 0.6091(6) 0.0381(18) Uani 1 1 d .
H53A H 0.4340 0.4670 0.5957 0.046 Uiso 1 1 calc R
C54 C 0.3494(6) 0.4138(5) 0.5516(5) 0.0334(16) Uani 1 1 d .
H54A H 0.4140 0.4120 0.4967 0.040 Uiso 1 1 calc R
C55 C 0.383(2) 0.0829(9) 0.9209(9) 0.129(7) Uani 1 1 d G
H55A H 0.3498 0.0278 0.9630 0.155 Uiso 1 1 calc R
C56 C 0.3114(13) 0.1577(15) 0.8966(12) 0.158(8) Uani 1 1 d G
H56A H 0.2292 0.1538 0.9222 0.189 Uiso 1 1 calc R
C57 C 0.360(2) 0.2384(10) 0.8351(12) 0.177(13) Uani 1 1 d G
H57A H 0.3111 0.2895 0.8185 0.213 Uiso 1 1 calc R
C58 C 0.480(2) 0.2442(12) 0.7977(8) 0.190(17) Uani 1 1 d G
H58A H 0.5136 0.2993 0.7556 0.228 Uiso 1 1 calc R
C59 C 0.5519(14) 0.1693(19) 0.8219(12) 0.23(2) Uani 1 1 d G
H59A H 0.6341 0.1733 0.7964 0.278 Uiso 1 1 calc R
C60 C 0.5033(19) 0.0887(13) 0.8835(13) 0.157(9) Uani 1 1 d G
H60A H 0.5522 0.0375 0.9001 0.189 Uiso 1 1 calc R
C61 C -0.0572(14) 0.0271(11) 0.3416(13) 0.147(8) Uani 1 1 d G
H61A H -0.1223 0.0030 0.3973 0.176 Uiso 1 1 calc R
C62 C -0.0721(16) 0.0739(15) 0.2568(17) 0.218(14) Uani 1 1 d G
H62A H -0.1473 0.0816 0.2545 0.262 Uiso 1 1 calc R
C63 C 0.023(3) 0.1092(16) 0.1753(12) 0.33(3) Uani 1 1 d G
H63A H 0.0131 0.1412 0.1173 0.395 Uiso 1 1 calc R
C64 C 0.133(2) 0.0978(16) 0.1786(14) 0.33(3) Uani 1 1 d G
H64A H 0.1985 0.1220 0.1230 0.392 Uiso 1 1 calc R
C65 C 0.1482(14) 0.0511(15) 0.2635(19) 0.204(14) Uani 1 1 d G
H65A H 0.2234 0.0433 0.2657 0.244 Uiso 1 1 calc R
C66 C 0.0529(19) 0.0158(12) 0.3449(13) 0.169(10) Uani 1 1 d G
H66A H 0.0631 -0.0162 0.4029 0.203 Uiso 1 1 calc R
C67 C -0.091(3) 0.050(2) 0.983(3) 0.198(15) Uani 1 1 d .
H67A H -0.1572 0.0839 0.9706 0.237 Uiso 1 1 calc R
C68 C 0.016(3) 0.057(3) 0.914(3) 0.238(19) Uani 1 1 d .
H68A H 0.0257 0.0998 0.8530 0.286 Uiso 1 1 calc R
C69 C 0.102(4) 0.008(3) 0.928(3) 0.24(3) Uani 1 1 d .
H69A H 0.1747 0.0117 0.8777 0.293 Uiso 1 1 calc R

loop_
_atom_site_aniso_label
_atom_site_aniso_U_11
_atom_site_aniso_U_22
_atom_site_aniso_U_33
_atom_site_aniso_U_23
_atom_site_aniso_U_13
_atom_site_aniso_U_12
Au1 0.01924(11) 0.02457(12) 0.02186(12) -0.01010(9) -0.00863(8) -0.00051(8)
Cl1 0.0304(8) 0.0308(9) 0.0468(11) -0.0177(8) -0.0145(8) -0.0025(7)
Si1 0.0234(8) 0.0248(9) 0.0250(9) -0.0101(7) -0.0104(7) -0.0019(7)
F1 0.043(2) 0.026(2) 0.042(3) -0.0145(19) -0.020(2) -0.0015(17)
P1 0.0187(7) 0.0227(8) 0.0205(8) -0.0096(6) -0.0067(6) -0.0002(6)
C1 0.029(3) 0.023(3) 0.023(3) -0.011(3) -0.014(3) 0.003(2)
C2 0.038(4) 0.027(4) 0.035(4) -0.016(3) -0.020(3) 0.004(3)
C3 0.056(5) 0.032(4) 0.030(4) -0.017(3) -0.018(4) 0.004(3)
C4 0.042(4) 0.047(5) 0.038(5) -0.027(4) -0.001(3) -0.001(4)
C5 0.028(3) 0.039(4) 0.035(4) -0.018(3) -0.003(3) -0.005(3)
C6 0.022(3) 0.027(3) 0.027(3) -0.011(3) -0.011(3) 0.001(2)
C7 0.018(3) 0.025(3) 0.022(3) -0.007(2) -0.008(2) -0.002(2)
C8 0.037(4) 0.026(4) 0.047(5) -0.013(3) -0.023(3) 0.000(3)
C9 0.050(5) 0.029(4) 0.049(5) 0.000(4) -0.030(4) 0.001(3)
C10 0.043(4) 0.053(5) 0.034(4) -0.005(4) -0.023(4) -0.005(4)
C11 0.030(3) 0.063(6) 0.033(4) -0.020(4) -0.014(3) -0.003(3)
C12 0.026(3) 0.034(4) 0.025(3) -0.015(3) -0.005(3) 0.001(3)
C13 0.019(3) 0.032(4) 0.022(3) -0.011(3) -0.004(2) -0.002(2)
C14 0.017(3) 0.042(4) 0.025(3) -0.011(3) -0.004(2) 0.000(3)
C15 0.019(3) 0.063(5) 0.029(4) -0.024(4) -0.002(3) -0.005(3)
C16 0.036(4) 0.049(5) 0.017(3) -0.012(3) 0.002(3) -0.020(3)
C17 0.039(4) 0.040(4) 0.020(3) -0.008(3) -0.003(3) -0.011(3)
C18 0.025(3) 0.031(4) 0.020(3) -0.010(3) -0.008(2) -0.002(2)
P2 0.0200(7) 0.0250(8) 0.0181(8) -0.0088(6) -0.0075(6) -0.0004(6)
C19 0.026(3) 0.030(3) 0.024(3) -0.006(3) -0.015(3) -0.008(3)
C20 0.028(3) 0.037(4) 0.045(5) -0.005(3) -0.016(3) -0.010(3)
C21 0.031(4) 0.052(5) 0.046(5) -0.005(4) -0.016(3) -0.014(3)
C22 0.021(3) 0.062(5) 0.036(4) -0.017(4) -0.009(3) -0.006(3)
C23 0.029(3) 0.039(4) 0.028(4) -0.007(3) -0.015(3) -0.005(3)
C24 0.023(3) 0.036(4) 0.022(3) -0.013(3) -0.011(2) -0.002(3)
C25 0.025(3) 0.029(3) 0.013(3) -0.007(2) -0.006(2) 0.003(2)
C26 0.036(4) 0.042(4) 0.032(4) -0.017(3) -0.014(3) -0.005(3)
C27 0.057(5) 0.040(4) 0.037(4) -0.022(4) -0.026(4) 0.005(4)
C28 0.051(5) 0.057(6) 0.036(5) -0.032(4) -0.013(4) 0.016(4)
C29 0.036(4) 0.064(6) 0.034(4) -0.026(4) -0.001(3) -0.003(4)
C30 0.032(3) 0.044(4) 0.028(4) -0.015(3) -0.007(3) -0.008(3)
C31 0.023(3) 0.027(3) 0.020(3) -0.011(3) -0.009(2) 0.001(2)
C32 0.036(3) 0.032(4) 0.024(3) -0.010(3) -0.016(3) 0.003(3)
C33 0.044(4) 0.043(5) 0.030(4) -0.010(3) -0.020(3) 0.002(3)
C34 0.037(4) 0.035(4) 0.034(4) -0.010(3) -0.012(3) 0.003(3)
C35 0.038(4) 0.032(4) 0.041(4) -0.016(3) -0.018(3) 0.007(3)
C36 0.030(3) 0.029(4) 0.021(3) -0.008(3) -0.012(3) 0.001(3)
P3 0.0188(7) 0.0232(8) 0.0194(8) -0.0093(6) -0.0064(6) -0.0011(6)
C37 0.020(3) 0.026(3) 0.030(3) -0.011(3) -0.010(3) 0.000(2)
C38 0.032(3) 0.024(3) 0.035(4) -0.006(3) -0.019(3) 0.006(3)
C39 0.039(4) 0.031(4) 0.044(5) -0.007(3) -0.022(4) 0.006(3)
C40 0.053(5) 0.039(4) 0.030(4) -0.009(3) -0.025(4) 0.006(3)
C41 0.037(4) 0.033(4) 0.024(4) -0.010(3) -0.011(3) 0.003(3)
C42 0.022(3) 0.024(3) 0.021(3) -0.008(2) -0.009(2) 0.001(2)
C43 0.021(3) 0.024(3) 0.022(3) -0.009(3) -0.005(2) -0.005(2)
C44 0.031(3) 0.029(4) 0.036(4) -0.018(3) -0.017(3) 0.004(3)
C45 0.027(3) 0.050(5) 0.050(5) -0.028(4) -0.020(3) 0.008(3)
C46 0.019(3) 0.062(6) 0.048(5) -0.029(4) -0.007(3) -0.006(3)
C47 0.031(4) 0.047(5) 0.034(4) -0.012(4) 0.000(3) -0.017(3)
C48 0.028(3) 0.033(4) 0.031(4) -0.010(3) -0.007(3) -0.003(3)
C49 0.021(3) 0.027(3) 0.025(3) -0.016(3) -0.007(2) 0.001(2)
C50 0.025(3) 0.040(4) 0.031(4) -0.019(3) -0.003(3) -0.006(3)
C51 0.041(4) 0.054(5) 0.032(4) -0.029(4) -0.003(3) -0.006(4)
C52 0.057(5) 0.049(5) 0.024(4) -0.021(4) -0.009(3) -0.015(4)
C53 0.034(4) 0.054(5) 0.038(4) -0.028(4) -0.007(3) -0.013(3)
C54 0.030(3) 0.050(5) 0.025(4) -0.020(3) -0.004(3) -0.013(3)
C55 0.20(2) 0.067(11) 0.120(16) -0.031(11) -0.052(16) -0.024(13)
C56 0.21(2) 0.16(2) 0.16(2) -0.08(2) -0.09(2) -0.01(2)
C57 0.36(4) 0.095(16) 0.091(16) -0.015(12) -0.12(2) -0.01(2)
C58 0.34(4) 0.19(3) 0.054(11) -0.042(14) -0.005(18) -0.17(3)
C59 0.28(4) 0.29(5) 0.09(2) -0.08(2) 0.04(2) -0.16(4)
C60 0.18(2) 0.18(3) 0.093(16) -0.058(17) -0.036(15) -0.008(19)
C61 0.130(17) 0.102(14) 0.14(2) -0.009(13) -0.026(14) -0.002(12)
C62 0.16(2) 0.24(3) 0.18(3) 0.01(2) -0.08(2) -0.01(2)
C63 0.26(4) 0.45(7) 0.15(3) 0.01(3) 0.00(3) -0.18(4)
C64 0.30(5) 0.54(8) 0.12(3) -0.07(4) 0.03(3) -0.32(6)
C65 0.14(2) 0.27(4) 0.25(4) -0.14(3) -0.04(2) -0.09(2)
C66 0.16(2) 0.18(2) 0.13(2) -0.021(17) -0.034(17) -0.056(19)
C67 0.13(2) 0.21(3) 0.29(4) -0.20(3) -0.03(3) 0.04(2)
C68 0.16(3) 0.25(4) 0.23(4) -0.12(3) -0.01(3) 0.06(3)
C69 0.19(4) 0.28(5) 0.22(4) -0.17(4) 0.07(4) -0.06(4)

loop_
_atom_type_symbol
_atom_type_description
_atom_type_scat_dispersion_real
_atom_type_scat_dispersion_imag
_atom_type_scat_source
C C 0.0033 0.0016 'International Tables Vol C Tables 4.2.6.8 and 6.1.1.4'
H H 0.0000 0.0000 'International Tables Vol C Tables 4.2.6.8 and 6.1.1.4'
F F 0.0171 0.0103 'International Tables Vol C Tables 4.2.6.8 and 6.1.1.4'
P P 0.1023 0.0942 'International Tables Vol C Tables 4.2.6.8 and 6.1.1.4'
Si Si 0.0817 0.0704 'International Tables Vol C Tables 4.2.6.8 and 6.1.1.4'
Cl Cl 0.1484 0.1585 'International Tables Vol C Tables 4.2.6.8 and 6.1.1.4'
Au Au -2.0133 8.8022 'International Tables Vol C Tables 4.2.6.8 and 6.1.1.4'

loop_
_geom_angle_atom_site_label_1
_geom_angle_atom_site_label_2
_geom_angle_atom_site_label_3
_geom_angle
_geom_angle_site_symmetry_1
_geom_angle_site_symmetry_3
P2 Au1 P1 115.28(6) . .
P2 Au1 P3 115.07(6) . .
P1 Au1 P3 113.17(6) . .
P2 Au1 Cl1 108.78(6) . .
P1 Au1 Cl1 100.96(6) . .
P3 Au1 Cl1 101.43(6) . .
F1 Si1 C37 98.0(3) . .
F1 Si1 C1 96.8(3) . .
C37 Si1 C1 114.4(3) . .
F1 Si1 C19 97.1(3) . .
C37 Si1 C19 117.2(3) . .
C1 Si1 C19 123.6(3) . .
C7 P1 C13 100.8(3) . .
C7 P1 C6 107.7(3) . .
C13 P1 C6 105.8(3) . .
C7 P1 Au1 117.3(2) . .
C13 P1 Au1 116.9(2) . .
C6 P1 Au1 107.47(19) . .
C2 C1 C6 116.7(6) . .
C2 C1 Si1 113.5(5) . .
C6 C1 Si1 129.6(5) . .
C3 C2 C1 122.7(7) . .
C3 C2 H2A 118.7 . .
C1 C2 H2A 118.7 . .
C4 C3 C2 119.6(7) . .
C4 C3 H3A 120.2 . .
C2 C3 H3A 120.2 . .
C5 C4 C3 119.9(7) . .
C5 C4 H4A 120.1 . .
C3 C4 H4A 120.1 . .
C4 C5 C6 120.6(7) . .
C4 C5 H5A 119.7 . .
C6 C5 H5A 119.7 . .
C5 C6 C1 120.4(6) . .
C5 C6 P1 118.4(5) . .
C1 C6 P1 120.7(5) . .
C8 C7 C12 118.7(6) . .
C8 C7 P1 125.4(5) . .
C12 C7 P1 115.8(5) . .
C7 C8 C9 119.9(7) . .
C7 C8 H8A 120.0 . .
C9 C8 H8A 120.0 . .
C10 C9 C8 120.8(7) . .
C10 C9 H9A 119.6 . .
C8 C9 H9A 119.6 . .
C11 C10 C9 119.4(7) . .
C11 C10 H10A 120.3 . .
C9 C10 H10A 120.3 . .
C10 C11 C12 120.4(8) . .
C10 C11 H11A 119.8 . .
C12 C11 H11A 119.8 . .
C11 C12 C7 120.7(7) . .
C11 C12 H12A 119.6 . .
C7 C12 H12A 119.6 . .
C18 C13 C14 119.1(6) . .
C18 C13 P1 119.3(5) . .
C14 C13 P1 121.6(5) . .
C15 C14 C13 120.5(7) . .
C15 C14 H14A 119.7 . .
C13 C14 H14A 119.7 . .
C14 C15 C16 120.2(6) . .
C14 C15 H15A 119.9 . .
C16 C15 H15A 119.9 . .
C17 C16 C15 120.5(7) . .
C17 C16 H16A 119.7 . .
C15 C16 H16A 119.7 . .
C16 C17 C18 119.8(7) . .
C16 C17 H17A 120.1 . .
C18 C17 H17A 120.1 . .
C13 C18 C17 119.9(6) . .
C13 C18 H18A 120.1 . .
C17 C18 H18A 120.1 . .
C24 P2 C25 103.0(3) . .
C24 P2 C31 106.2(3) . .
C25 P2 C31 102.9(3) . .
C24 P2 Au1 103.7(2) . .
C25 P2 Au1 120.4(2) . .
C31 P2 Au1 118.8(2) . .
C20 C19 C24 118.2(6) . .
C20 C19 Si1 112.1(5) . .
C24 C19 Si1 129.8(5) . .
C21 C20 C19 121.7(7) . .
C21 C20 H20A 119.1 . .
C19 C20 H20A 119.1 . .
C22 C21 C20 119.6(7) . .
C22 C21 H21A 120.2 . .
C20 C21 H21A 120.2 . .
C23 C22 C21 119.8(7) . .
C23 C22 H22A 120.1 . .
C21 C22 H22A 120.1 . .
C22 C23 C24 120.6(7) . .
C22 C23 H23A 119.7 . .
C24 C23 H23A 119.7 . .
C19 C24 C23 120.0(6) . .
C19 C24 P2 118.6(4) . .
C23 C24 P2 121.3(5) . .
C30 C25 C26 118.9(6) . .
C30 C25 P2 118.5(5) . .
C26 C25 P2 122.6(5) . .
C27 C26 C25 120.1(7) . .
C27 C26 H26A 119.9 . .
C25 C26 H26A 119.9 . .
C28 C27 C26 120.0(7) . .
C28 C27 H27A 120.0 . .
C26 C27 H27A 120.0 . .
C27 C28 C29 120.4(7) . .
C27 C28 H28A 119.8 . .
C29 C28 H28A 119.8 . .
C28 C29 C30 119.9(7) . .
C28 C29 H29A 120.1 . .
C30 C29 H29A 120.1 . .
C29 C30 C25 120.6(7) . .
C29 C30 H30A 119.7 . .
C25 C30 H30A 119.7 . .
C36 C31 C32 119.4(6) . .
C36 C31 P2 119.4(5) . .
C32 C31 P2 121.2(5) . .
C33 C32 C31 120.0(7) . .
C33 C32 H32A 120.0 . .
C31 C32 H32A 120.0 . .
C34 C33 C32 119.9(7) . .
C34 C33 H33A 120.0 . .
C32 C33 H33A 120.0 . .
C35 C34 C33 120.1(7) . .
C35 C34 H34A 120.0 . .
C33 C34 H34A 120.0 . .
C34 C35 C36 120.5(7) . .
C34 C35 H35A 119.7 . .
C36 C35 H35A 119.7 . .
C31 C36 C35 120.0(6) . .
C31 C36 H36A 120.0 . .
C35 C36 H36A 120.0 . .
C49 P3 C42 103.8(3) . .
C49 P3 C43 101.4(3) . .
C42 P3 C43 103.3(3) . .
C49 P3 Au1 117.2(2) . .
C42 P3 Au1 105.6(2) . .
C43 P3 Au1 123.3(2) . .
C38 C37 C42 117.2(6) . .
C38 C37 Si1 114.1(5) . .
C42 C37 Si1 128.8(5) . .
C39 C38 C37 122.3(7) . .
C39 C38 H38A 118.8 . .
C37 C38 H38A 118.8 . .
C40 C39 C38 119.5(7) . .
C40 C39 H39A 120.3 . .
C38 C39 H39A 120.3 . .
C39 C40 C41 119.8(7) . .
C39 C40 H40A 120.1 . .
C41 C40 H40A 120.1 . .
C40 C41 C42 121.2(7) . .
C40 C41 H41A 119.4 . .
C42 C41 H41A 119.4 . .
C41 C42 C37 120.0(6) . .
C41 C42 P3 121.4(5) . .
C37 C42 P3 118.7(5) . .
C44 C43 C48 119.5(6) . .
C44 C43 P3 118.3(5) . .
C48 C43 P3 122.0(5) . .
C43 C44 C45 120.2(7) . .
C43 C44 H44A 119.9 . .
C45 C44 H44A 119.9 . .
C46 C45 C44 119.9(7) . .
C46 C45 H45A 120.1 . .
C44 C45 H45A 120.1 . .
C47 C46 C45 120.0(6) . .
C47 C46 H46A 120.0 . .
C45 C46 H46A 120.0 . .
C46 C47 C48 120.5(7) . .
C46 C47 H47A 119.7 . .
C48 C47 H47A 119.7 . .
C47 C48 C43 119.7(7) . .
C47 C48 H48A 120.1 . .
C43 C48 H48A 120.1 . .
C50 C49 C54 118.8(6) . .
C50 C49 P3 124.0(5) . .
C54 C49 P3 117.2(5) . .
C51 C50 C49 120.6(6) . .
C51 C50 H50A 119.7 . .
C49 C50 H50A 119.7 . .
C52 C51 C50 120.0(7) . .
C52 C51 H51A 120.0 . .
C50 C51 H51A 120.0 . .
C53 C52 C51 120.1(7) . .
C53 C52 H52A 120.0 . .
C51 C52 H52A 120.0 . .
C52 C53 C54 120.1(7) . .
C52 C53 H53A 120.0 . .
C54 C53 H53A 120.0 . .
C49 C54 C53 120.2(6) . .
C49 C54 H54A 119.9 . .
C53 C54 H54A 119.9 . .
C56 C55 C60 120.0 . .
C56 C55 H55A 120.0 . .
C60 C55 H55A 120.0 . .
C55 C56 C57 120.0 . .
C55 C56 H56A 120.0 . .
C57 C56 H56A 120.0 . .
C58 C57 C56 120.0 . .
C58 C57 H57A 120.0 . .
C56 C57 H57A 120.0 . .
C59 C58 C57 120.0 . .
C59 C58 H58A 120.0 . .
C57 C58 H58A 120.0 . .
C58 C59 C60 120.0 . .
C58 C59 H59A 120.0 . .
C60 C59 H59A 120.0 . .
C59 C60 C55 120.0 . .
C59 C60 H60A 120.0 . .
C55 C60 H60A 120.0 . .
C62 C61 C66 120.0 . .
C62 C61 H61A 120.0 . .
C66 C61 H61A 120.0 . .
C61 C62 C63 120.0 . .
C61 C62 H62A 120.0 . .
C63 C62 H62A 120.0 . .
C62 C63 C64 120.0 . .
C62 C63 H63A 120.0 . .
C64 C63 H63A 120.0 . .
C65 C64 C63 120.0 . .
C65 C64 H64A 120.0 . .
C63 C64 H64A 120.0 . .
C64 C65 C66 120.0 . .
C64 C65 H65A 120.0 . .
C66 C65 H65A 120.0 . .
C65 C66 C61 120.0 . .
C65 C66 H66A 120.0 . .
C61 C66 H66A 120.0 . .
C68 C67 C69 118(3) . 2_557
C68 C67 H67A 121.0 . .
C69 C67 H67A 121.0 2_557 .
C69 C68 C67 122(4) . .
C69 C68 H68A 119.2 . .
C67 C68 H68A 119.2 . .
C68 C69 C67 120(4) . 2_557
C68 C69 H69A 119.8 . .
C67 C69 H69A 119.8 2_557 .

loop_
_geom_bond_atom_site_label_1
_geom_bond_atom_site_label_2
_geom_bond_distance
_geom_bond_site_symmetry_2
Au1 P2 2.3616(16) .
Au1 P1 2.3701(16) .
Au1 P3 2.3862(17) .
Au1 Cl1 2.6180(19) .
Au1 Si1 3.223(2) .
Si1 F1 1.630(4) .
Si1 C37 1.890(7) .
Si1 C1 1.896(7) .
Si1 C19 1.906(6) .
P1 C7 1.817(6) .
P1 C13 1.833(7) .
P1 C6 1.841(7) .
C1 C2 1.401(9) .
C1 C6 1.410(9) .
C2 C3 1.381(10) .
C2 H2A 0.9500 .
C3 C4 1.381(11) .
C3 H3A 0.9500 .
C4 C5 1.379(11) .
C4 H4A 0.9500 .
C5 C6 1.403(9) .
C5 H5A 0.9500 .
C7 C8 1.375(9) .
C7 C12 1.406(9) .
C8 C9 1.398(11) .
C8 H8A 0.9500 .
C9 C10 1.387(12) .
C9 H9A 0.9500 .
C10 C11 1.368(12) .
C10 H10A 0.9500 .
C11 C12 1.383(10) .
C11 H11A 0.9500 .
C12 H12A 0.9500 .
C13 C18 1.386(9) .
C13 C14 1.407(8) .
C14 C15 1.376(10) .
C14 H14A 0.9500 .
C15 C16 1.380(12) .
C15 H15A 0.9500 .
C16 C17 1.377(11) .
C16 H16A 0.9500 .
C17 C18 1.409(9) .
C17 H17A 0.9500 .
C18 H18A 0.9500 .
P2 C24 1.810(7) .
P2 C25 1.824(6) .
P2 C31 1.831(7) .
C19 C20 1.393(9) .
C19 C24 1.399(9) .
C20 C21 1.391(10) .
C20 H20A 0.9500 .
C21 C22 1.385(12) .
C21 H21A 0.9500 .
C22 C23 1.383(10) .
C22 H22A 0.9500 .
C23 C24 1.406(9) .
C23 H23A 0.9500 .
C25 C30 1.389(9) .
C25 C26 1.401(9) .
C26 C27 1.395(10) .
C26 H26A 0.9500 .
C27 C28 1.375(12) .
C27 H27A 0.9500 .
C28 C29 1.386(12) .
C28 H28A 0.9500 .
C29 C30 1.388(10) .
C29 H29A 0.9500 .
C30 H30A 0.9500 .
C31 C36 1.383(9) .
C31 C32 1.406(9) .
C32 C33 1.388(10) .
C32 H32A 0.9500 .
C33 C34 1.386(11) .
C33 H33A 0.9500 .
C34 C35 1.381(11) .
C34 H34A 0.9500 .
C35 C36 1.389(10) .
C35 H35A 0.9500 .
C36 H36A 0.9500 .
P3 C49 1.822(6) .
P3 C42 1.822(6) .
P3 C43 1.834(6) .
C37 C38 1.400(9) .
C37 C42 1.420(9) .
C38 C39 1.393(10) .
C38 H38A 0.9500 .
C39 C40 1.382(11) .
C39 H39A 0.9500 .
C40 C41 1.385(10) .
C40 H40A 0.9500 .
C41 C42 1.395(9) .
C41 H41A 0.9500 .
C43 C44 1.381(9) .
C43 C48 1.392(9) .
C44 C45 1.388(9) .
C44 H44A 0.9500 .
C45 C46 1.378(12) .
C45 H45A 0.9500 .
C46 C47 1.375(12) .
C46 H46A 0.9500 .
C47 C48 1.381(9) .
C47 H47A 0.9500 .
C48 H48A 0.9500 .
C49 C50 1.390(9) .
C49 C54 1.392(9) .
C50 C51 1.388(10) .
C50 H50A 0.9500 .
C51 C52 1.384(11) .
C51 H51A 0.9500 .
C52 C53 1.375(10) .
C52 H52A 0.9500 .
C53 C54 1.396(9) .
C53 H53A 0.9500 .
C54 H54A 0.9500 .
C55 C56 1.3900 .
C55 C60 1.3900 .
C55 H55A 0.9500 .
C56 C57 1.3900 .
C56 H56A 0.9500 .
C57 C58 1.3900 .
C57 H57A 0.9500 .
C58 C59 1.3900 .
C58 H58A 0.9500 .
C59 C60 1.3900 .
C59 H59A 0.9500 .
C60 H60A 0.9500 .
C61 C62 1.3900 .
C61 C66 1.3900 .
C61 H61A 0.9500 .
C62 C63 1.3900 .
C62 H62A 0.9500 .
C63 C64 1.3900 .
C63 H63A 0.9500 .
C64 C65 1.3900 .
C64 H64A 0.9500 .
C65 C66 1.3900 .
C65 H65A 0.9500 .
C66 H66A 0.9500 .
C67 C68 1.35(4) .
C67 C69 1.37(5) 2_557
C67 H67A 0.9500 .
C68 C69 1.26(5) .
C68 H68A 0.9500 .
C69 C67 1.37(5) 2_557
C69 H69A 0.9500 .

loop_
_geom_torsion_atom_site_label_1
_geom_torsion_atom_site_label_2
_geom_torsion_atom_site_label_3
_geom_torsion_atom_site_label_4
_geom_torsion
_geom_torsion_site_symmetry_1
_geom_torsion_site_symmetry_4
P2 Au1 P1 C7 -154.5(2) . .
P3 Au1 P1 C7 -19.2(2) . .
Cl1 Au1 P1 C7 88.5(2) . .
P2 Au1 P1 C13 85.6(2) . .
P3 Au1 P1 C13 -139.1(2) . .
Cl1 Au1 P1 C13 -31.5(2) . .
P2 Au1 P1 C6 -33.1(2) . .
P3 Au1 P1 C6 102.3(2) . .
Cl1 Au1 P1 C6 -150.1(2) . .
F1 Si1 C1 C2 28.9(5) . .
C37 Si1 C1 C2 130.9(5) . .
C19 Si1 C1 C2 -74.4(6) . .
F1 Si1 C1 C6 -145.6(6) . .
C37 Si1 C1 C6 -43.6(7) . .
C19 Si1 C1 C6 111.1(6) . .
C6 C1 C2 C3 0.7(10) . .
Si1 C1 C2 C3 -174.5(6) . .
C1 C2 C3 C4 1.8(12) . .
C2 C3 C4 C5 -2.8(13) . .
C3 C4 C5 C6 1.2(13) . .
C4 C5 C6 C1 1.5(11) . .
C4 C5 C6 P1 -171.2(6) . .
C2 C1 C6 C5 -2.4(10) . .
Si1 C1 C6 C5 172.0(6) . .
C2 C1 C6 P1 170.1(5) . .
Si1 C1 C6 P1 -15.6(9) . .
C7 P1 C6 C5 -89.2(6) . .
C13 P1 C6 C5 18.0(6) . .
Au1 P1 C6 C5 143.6(5) . .
C7 P1 C6 C1 98.2(5) . .
C13 P1 C6 C1 -154.6(5) . .
Au1 P1 C6 C1 -29.0(6) . .
C13 P1 C7 C8 -117.9(6) . .
C6 P1 C7 C8 -7.3(7) . .
Au1 P1 C7 C8 114.0(6) . .
C13 P1 C7 C12 64.3(5) . .
C6 P1 C7 C12 174.9(5) . .
Au1 P1 C7 C12 -63.8(5) . .
C12 C7 C8 C9 2.0(10) . .
P1 C7 C8 C9 -175.8(6) . .
C7 C8 C9 C10 -0.3(12) . .
C8 C9 C10 C11 -1.0(13) . .
C9 C10 C11 C12 0.5(12) . .
C10 C11 C12 C7 1.2(11) . .
C8 C7 C12 C11 -2.5(10) . .
P1 C7 C12 C11 175.5(5) . .
C7 P1 C13 C18 -143.5(5) . .
C6 P1 C13 C18 104.4(6) . .
Au1 P1 C13 C18 -15.2(6) . .
C7 P1 C13 C14 34.5(6) . .
C6 P1 C13 C14 -77.6(6) . .
Au1 P1 C13 C14 162.8(5) . .
C18 C13 C14 C15 0.1(10) . .
P1 C13 C14 C15 -178.0(6) . .
C13 C14 C15 C16 0.8(11) . .
C14 C15 C16 C17 -1.1(11) . .
C15 C16 C17 C18 0.5(11) . .
C14 C13 C18 C17 -0.6(10) . .
P1 C13 C18 C17 177.5(5) . .
C16 C17 C18 C13 0.3(10) . .
P1 Au1 P2 C24 114.0(2) . .
P3 Au1 P2 C24 -20.6(2) . .
Cl1 Au1 P2 C24 -133.5(2) . .
P1 Au1 P2 C25 -0.3(3) . .
P3 Au1 P2 C25 -134.9(3) . .
Cl1 Au1 P2 C25 112.1(3) . .
P1 Au1 P2 C31 -128.5(2) . .
P3 Au1 P2 C31 97.0(2) . .
Cl1 Au1 P2 C31 -16.0(2) . .
F1 Si1 C19 C20 34.3(6) . .
C37 Si1 C19 C20 -68.5(6) . .
C1 Si1 C19 C20 137.5(5) . .
F1 Si1 C19 C24 -144.6(6) . .
C37 Si1 C19 C24 112.6(7) . .
C1 Si1 C19 C24 -41.5(8) . .
C24 C19 C20 C21 -3.6(12) . .
Si1 C19 C20 C21 177.3(7) . .
C19 C20 C21 C22 2.1(13) . .
C20 C21 C22 C23 0.8(13) . .
C21 C22 C23 C24 -2.0(12) . .
C20 C19 C24 C23 2.4(10) . .
Si1 C19 C24 C23 -178.7(5) . .
C20 C19 C24 P2 178.6(6) . .
Si1 C19 C24 P2 -2.5(9) . .
C22 C23 C24 C19 0.4(11) . .
C22 C23 C24 P2 -175.8(6) . .
C25 P2 C24 C19 80.2(6) . .
C31 P2 C24 C19 -172.0(5) . .
Au1 P2 C24 C19 -46.0(6) . .
C25 P2 C24 C23 -103.7(6) . .
C31 P2 C24 C23 4.1(6) . .
Au1 P2 C24 C23 130.1(5) . .
C24 P2 C25 C30 -166.6(6) . .
C31 P2 C25 C30 83.1(6) . .
Au1 P2 C25 C30 -51.9(6) . .
C24 P2 C25 C26 13.3(6) . .
C31 P2 C25 C26 -97.0(6) . .
Au1 P2 C25 C26 128.0(5) . .
C30 C25 C26 C27 -1.7(11) . .
P2 C25 C26 C27 178.3(6) . .
C25 C26 C27 C28 0.5(12) . .
C26 C27 C28 C29 0.3(13) . .
C27 C28 C29 C30 0.3(14) . .
C28 C29 C30 C25 -1.6(13) . .
C26 C25 C30 C29 2.3(11) . .
P2 C25 C30 C29 -177.8(6) . .
C24 P2 C31 C36 100.5(5) . .
C25 P2 C31 C36 -151.6(5) . .
Au1 P2 C31 C36 -15.7(6) . .
C24 P2 C31 C32 -80.3(6) . .
C25 P2 C31 C32 27.6(6) . .
Au1 P2 C31 C32 163.5(5) . .
C36 C31 C32 C33 0.3(10) . .
P2 C31 C32 C33 -178.9(6) . .
C31 C32 C33 C34 -0.8(11) . .
C32 C33 C34 C35 0.6(12) . .
C33 C34 C35 C36 0.0(12) . .
C32 C31 C36 C35 0.3(10) . .
P2 C31 C36 C35 179.5(5) . .
C34 C35 C36 C31 -0.5(11) . .
P2 Au1 P3 C49 -136.4(2) . .
P1 Au1 P3 C49 88.1(2) . .
Cl1 Au1 P3 C49 -19.2(2) . .
P2 Au1 P3 C42 108.7(2) . .
P1 Au1 P3 C42 -26.8(2) . .
Cl1 Au1 P3 C42 -134.1(2) . .
P2 Au1 P3 C43 -9.2(3) . .
P1 Au1 P3 C43 -144.7(3) . .
Cl1 Au1 P3 C43 108.0(3) . .
F1 Si1 C37 C38 29.4(5) . .
C1 Si1 C37 C38 -71.8(6) . .
C19 Si1 C37 C38 131.7(5) . .
F1 Si1 C37 C42 -149.7(6) . .
C1 Si1 C37 C42 109.0(6) . .
C19 Si1 C37 C42 -47.4(7) . .
C42 C37 C38 C39 -1.4(10) . .
Si1 C37 C38 C39 179.4(6) . .
C37 C38 C39 C40 -0.4(11) . .
C38 C39 C40 C41 2.1(12) . .
C39 C40 C41 C42 -2.1(12) . .
C40 C41 C42 C37 0.3(10) . .
C40 C41 C42 P3 179.2(6) . .
C38 C37 C42 C41 1.4(9) . .
Si1 C37 C42 C41 -179.5(5) . .
C38 C37 C42 P3 -177.6(5) . .
Si1 C37 C42 P3 1.6(8) . .
C49 P3 C42 C41 11.2(6) . .
C43 P3 C42 C41 -94.3(6) . .
Au1 P3 C42 C41 135.1(5) . .
C49 P3 C42 C37 -169.8(5) . .
C43 P3 C42 C37 84.7(5) . .
Au1 P3 C42 C37 -45.9(5) . .
C49 P3 C43 C44 82.3(6) . .
C42 P3 C43 C44 -170.5(5) . .
Au1 P3 C43 C44 -51.4(6) . .
C49 P3 C43 C48 -92.8(6) . .
C42 P3 C43 C48 14.5(6) . .
Au1 P3 C43 C48 133.5(5) . .
C48 C43 C44 C45 3.6(10) . .
P3 C43 C44 C45 -171.6(5) . .
C43 C44 C45 C46 -2.2(11) . .
C44 C45 C46 C47 -0.4(12) . .
C45 C46 C47 C48 1.5(12) . .
C46 C47 C48 C43 -0.1(12) . .
C44 C43 C48 C47 -2.5(11) . .
P3 C43 C48 C47 172.5(6) . .
C42 P3 C49 C50 -96.5(6) . .
C43 P3 C49 C50 10.4(7) . .
Au1 P3 C49 C50 147.6(6) . .
C42 P3 C49 C54 82.7(6) . .
C43 P3 C49 C54 -170.3(6) . .
Au1 P3 C49 C54 -33.1(6) . .
C54 C49 C50 C51 -1.9(12) . .
P3 C49 C50 C51 177.3(6) . .
C49 C50 C51 C52 -1.4(13) . .
C50 C51 C52 C53 1.8(14) . .
C51 C52 C53 C54 1.2(14) . .
C50 C49 C54 C53 4.9(12) . .
P3 C49 C54 C53 -174.4(6) . .
C52 C53 C54 C49 -4.6(13) . .
C60 C55 C56 C57 0.0 . .
C55 C56 C57 C58 0.0 . .
C56 C57 C58 C59 0.0 . .
C57 C58 C59 C60 0.0 . .
C58 C59 C60 C55 0.0 . .
C56 C55 C60 C59 0.0 . .
C66 C61 C62 C63 0.0 . .
C61 C62 C63 C64 0.0 . .
C62 C63 C64 C65 0.0 . .
C63 C64 C65 C66 0.0 . .
C64 C65 C66 C61 0.0 . .
C62 C61 C66 C65 0.0 . .
C69 C67 C68 C69 4(8) 2_557 .
C67 C68 C69 C67 -5(8) . 2_557
